data_4074557
loop_
_publ_author_name
'Xu, Guo-Lin'
'Xi, Bin'
'Updegraff, James B.'
'Protasiewicz, John D.'
'Ren, Tong'

_publ_section_title
;
 1,6-Bis(ferrocenyl)-1,3,5-hexatriyne:&#x00A0; Novel Preparation and
 Structural Study
;
_journal_issue 22
_journal_name_full Organometallics
_journal_page_first 5213
_journal_paper_doi 10.1021/om0607550
_journal_volume 25
_journal_year 2006
_chemical_formula_sum 'C26 H18 Br2 Fe2'
_chemical_formula_weight 601.92
_chemical_name_systematic
; 
 ? 
;
_space_group_IT_number 15
_symmetry_cell_setting monoclinic
_symmetry_space_group_name_Hall '-C 2yc'
_symmetry_space_group_name_H-M 'C 1 2/c 1'
_atom_sites_solution_hydrogens geom
_atom_sites_solution_primary direct
_atom_sites_solution_secondary difmap
_audit_creation_method SHELXL-97
_cell_angle_alpha 90.00
_cell_angle_beta 103.641(3)
_cell_angle_gamma 90.00
_cell_formula_units_Z 4
_cell_length_a 20.8530(8)
_cell_length_b 7.4096(2)
_cell_length_c 14.3157(5)
_cell_measurement_reflns_used 5788
_cell_measurement_temperature 100(2)
_cell_measurement_theta_max 35.67
_cell_measurement_theta_min 2.93
_cell_volume 2149.56(13)
_computing_cell_refinement 'Bruker SMART'
_computing_data_collection 'Bruker SMART'
_computing_data_reduction 'Bruker SAINT'
_computing_molecular_graphics 'Bruker SHELXTL'
_computing_publication_material 'Bruker SHELXTL'
_computing_structure_refinement 'Bruker SHELXTL'
_computing_structure_solution 'Bruker SHELXTL'
_diffrn_ambient_temperature 100(2)
_diffrn_measured_fraction_theta_full 0.998
_diffrn_measured_fraction_theta_max 0.822
_diffrn_measurement_device_type 'Bruker AXS SMART APEX2 CCD area detector'
_diffrn_measurement_method 'phi and omega scans'
_diffrn_radiation_monochromator graphite
_diffrn_radiation_source 'fine-focus sealed tube'
_diffrn_radiation_type MoK\a
_diffrn_radiation_wavelength 0.71073
_diffrn_reflns_av_R_equivalents 0.0223
_diffrn_reflns_av_sigmaI/netI 0.0173
_diffrn_reflns_limit_h_max 29
_diffrn_reflns_limit_h_min -34
_diffrn_reflns_limit_k_max 12
_diffrn_reflns_limit_k_min -11
_diffrn_reflns_limit_l_max 21
_diffrn_reflns_limit_l_min -20
_diffrn_reflns_number 20206
_diffrn_reflns_theta_full 25.00
_diffrn_reflns_theta_max 36.16
_diffrn_reflns_theta_min 2.93
_exptl_absorpt_coefficient_mu 5.078
_exptl_absorpt_correction_T_max 0.5991
_exptl_absorpt_correction_T_min 0.2241
_exptl_absorpt_correction_type multi-scan
_exptl_absorpt_process_details 'AXScale in APEX2 (Bruker, 2004)'
_exptl_crystal_colour orange
_exptl_crystal_density_diffrn 1.860
_exptl_crystal_density_meas ?
_exptl_crystal_density_method 'not measured'
_exptl_crystal_description 'irregular plate'
_exptl_crystal_F_000 1184
_exptl_crystal_size_max 0.40
_exptl_crystal_size_mid 0.30
_exptl_crystal_size_min 0.10
_refine_diff_density_max 1.220
_refine_diff_density_min -0.322
_refine_diff_density_rms 0.079
_refine_ls_extinction_method none
_refine_ls_goodness_of_fit_ref 1.013
_refine_ls_hydrogen_treatment mixed
_refine_ls_matrix_type full
_refine_ls_number_parameters 173
_refine_ls_number_reflns 4247
_refine_ls_number_restraints 0
_refine_ls_restrained_S_all 1.013
_refine_ls_R_factor_all 0.0267
_refine_ls_R_factor_gt 0.0222
_refine_ls_shift/su_max 0.006
_refine_ls_shift/su_mean 0.000
_refine_ls_structure_factor_coef Fsqd
_refine_ls_weighting_details 'calc w=1/[\s^2^(Fo^2^)+(0.0320P)^2^+2.0450P] where P=(Fo^2^+2Fc^2^)/3'
_refine_ls_weighting_scheme calc
_refine_ls_wR_factor_gt 0.0558
_refine_ls_wR_factor_ref 0.0576
_reflns_number_gt 3807
_reflns_number_total 4247
_reflns_threshold_expression >2sigma(I)
_cod_data_source_file om0607550si20060821_102407.cif
_cod_data_source_block compd03
_cod_depositor_comments
;
The following automatic conversions were performed:

'_symmetry_cell_setting' value 'Monoclinic' changed to 'monoclinic'
according to /home/saulius/struct/CIF-dictionaries/cif_core.dic
dictionary named 'cif_core.dic' version 2.4.1 from 2010-06-29.

Automatic conversion script
Id: cif_fix_values 1715 2011-07-08 13:25:40Z adriana 

The following automatic conversions were performed:

'_exptl_crystal_density_meas' value 'not measured' was changed to '?'
- the value is perceived as not measured.

Automatic conversion script
Id: cif_fix_values 3008 2015-01-20 13:52:24Z robertas 
;
_cod_original_sg_symbol_H-M C2/c
_cod_database_code 4074557

loop_
_symmetry_equiv_pos_as_xyz
'x, y, z'
'-x, y, -z+1/2'
'x+1/2, y+1/2, z'
'-x+1/2, y+1/2, -z+1/2'
'-x, -y, -z'
'x, -y, z-1/2'
'-x+1/2, -y+1/2, -z'
'x+1/2, -y+1/2, z-1/2'

loop_
_atom_site_label
_atom_site_type_symbol
_atom_site_fract_x
_atom_site_fract_y
_atom_site_fract_z
_atom_site_U_iso_or_equiv
_atom_site_adp_type
_atom_site_occupancy
_atom_site_symmetry_multiplicity
_atom_site_calc_flag
_atom_site_refinement_flags
Fe Fe 0.340035(8) 0.59955(2) 0.904277(12) 0.01228(4) Uani 1 1 d .
Br Br 0.445284(7) 0.036397(17) 1.152872(9) 0.02247(4) Uani 1 1 d .
C1 C 0.43176(6) 0.55235(15) 1.10826(9) 0.01418(19) Uani 1 1 d .
C2 C 0.46067(6) 0.45586(15) 1.17242(9) 0.01447(19) Uani 1 1 d .
C3 C 0.5000 0.3548(2) 1.2500 0.0132(3) Uani 1 2 d S
C4 C 0.5000 0.1724(2) 1.2500 0.0157(3) Uani 1 2 d S
C11 C 0.40011(5) 0.66973(14) 1.03296(8) 0.01271(18) Uani 1 1 d .
C12 C 0.33638(6) 0.75332(15) 1.02168(8) 0.01394(19) Uani 1 1 d .
H12 H 0.3079(9) 0.738(2) 1.0638(13) 0.016(4) Uiso 1 1 d .
C13 C 0.32545(6) 0.86331(15) 0.93766(9) 0.0156(2) Uani 1 1 d .
H13 H 0.2871(10) 0.927(3) 0.9130(14) 0.025(5) Uiso 1 1 d .
C14 C 0.38146(6) 0.84906(15) 0.89699(9) 0.0163(2) Uani 1 1 d .
H14 H 0.3859(9) 0.903(3) 0.8401(14) 0.021(4) Uiso 1 1 d .
C15 C 0.42768(6) 0.72983(15) 0.95533(8) 0.01461(19) Uani 1 1 d .
H15 H 0.4698(9) 0.692(2) 0.9486(12) 0.016(4) Uiso 1 1 d .
C16 C 0.25812(6) 0.51496(18) 0.80414(10) 0.0207(2) Uani 1 1 d .
H16 H 0.2210(9) 0.592(3) 0.7757(13) 0.020(4) Uiso 1 1 d .
C17 C 0.31566(7) 0.50044(19) 0.76677(10) 0.0211(2) Uani 1 1 d .
H17 H 0.3240(10) 0.563(3) 0.7120(15) 0.025(5) Uiso 1 1 d .
C18 C 0.36101(7) 0.38225(17) 0.82806(10) 0.0208(2) Uani 1 1 d .
H18 H 0.4059(11) 0.351(3) 0.8233(15) 0.034(5) Uiso 1 1 d .
C19 C 0.33162(7) 0.32461(16) 0.90324(10) 0.0209(2) Uani 1 1 d .
H19 H 0.3505(10) 0.255(3) 0.9521(15) 0.030(5) Uiso 1 1 d .
C20 C 0.26793(7) 0.40588(17) 0.88828(10) 0.0206(2) Uani 1 1 d .
H20 H 0.2380(11) 0.395(3) 0.9256(15) 0.032(5) Uiso 1 1 d .

loop_
_atom_site_aniso_label
_atom_site_aniso_U_11
_atom_site_aniso_U_22
_atom_site_aniso_U_33
_atom_site_aniso_U_23
_atom_site_aniso_U_13
_atom_site_aniso_U_12
Fe 0.01378(7) 0.01043(7) 0.01051(8) -0.00093(5) -0.00136(6) -0.00010(5)
Br 0.03074(8) 0.01548(6) 0.01759(7) -0.00387(4) -0.00153(5) -0.00659(4)
C1 0.0145(5) 0.0140(4) 0.0127(5) -0.0022(4) 0.0004(4) 0.0004(3)
C2 0.0148(5) 0.0141(4) 0.0131(5) -0.0016(4) 0.0005(4) 0.0002(3)
C3 0.0145(6) 0.0123(6) 0.0110(6) 0.000 -0.0003(5) 0.000
C4 0.0187(7) 0.0131(6) 0.0133(7) 0.000 -0.0003(6) 0.000
C11 0.0133(4) 0.0114(4) 0.0115(5) -0.0010(4) -0.0010(4) 0.0002(3)
C12 0.0137(4) 0.0128(4) 0.0138(5) -0.0016(4) 0.0001(4) 0.0007(3)
C13 0.0167(5) 0.0114(4) 0.0159(5) 0.0001(4) -0.0017(4) 0.0015(3)
C14 0.0191(5) 0.0131(4) 0.0149(5) 0.0022(4) 0.0006(4) -0.0008(4)
C15 0.0145(4) 0.0141(4) 0.0140(5) -0.0004(4) 0.0009(4) -0.0009(4)
C16 0.0182(5) 0.0213(5) 0.0185(6) -0.0054(5) -0.0041(4) -0.0019(4)
C17 0.0251(6) 0.0227(5) 0.0133(5) -0.0052(4) 0.0000(4) -0.0025(5)
C18 0.0225(6) 0.0169(5) 0.0218(6) -0.0080(4) 0.0025(5) 0.0002(4)
C19 0.0264(6) 0.0108(4) 0.0229(6) -0.0019(4) 0.0003(5) -0.0019(4)
C20 0.0212(5) 0.0173(5) 0.0225(6) -0.0051(5) 0.0033(5) -0.0064(4)

loop_
_atom_type_symbol
_atom_type_description
_atom_type_scat_dispersion_real
_atom_type_scat_dispersion_imag
_atom_type_scat_source
C C 0.0033 0.0016 'International Tables Vol C Tables 4.2.6.8 and 6.1.1.4'
H H 0.0000 0.0000 'International Tables Vol C Tables 4.2.6.8 and 6.1.1.4'
Fe Fe 0.3463 0.8444 'International Tables Vol C Tables 4.2.6.8 and 6.1.1.4'
Br Br -0.2901 2.4595 'International Tables Vol C Tables 4.2.6.8 and 6.1.1.4'

loop_
_geom_angle_atom_site_label_1
_geom_angle_atom_site_label_2
_geom_angle_atom_site_label_3
_geom_angle
_geom_angle_site_symmetry_1
_geom_angle_site_symmetry_3
C11 Fe C15 41.25(4) . .
C11 Fe C19 107.13(5) . .
C15 Fe C19 122.77(5) . .
C11 Fe C12 41.32(4) . .
C15 Fe C12 69.31(5) . .
C19 Fe C12 122.74(5) . .
C11 Fe C18 121.29(5) . .
C15 Fe C18 106.05(5) . .
C19 Fe C18 40.71(6) . .
C12 Fe C18 158.21(5) . .
C11 Fe C17 157.05(5) . .
C15 Fe C17 120.74(5) . .
C19 Fe C17 68.57(6) . .
C12 Fe C17 159.94(5) . .
C18 Fe C17 40.78(6) . .
C11 Fe C13 68.86(5) . .
C15 Fe C13 68.65(5) . .
C19 Fe C13 159.02(5) . .
C12 Fe C13 40.72(5) . .
C18 Fe C13 159.14(5) . .
C17 Fe C13 123.25(5) . .
C11 Fe C20 123.92(5) . .
C15 Fe C20 160.10(5) . .
C19 Fe C20 40.79(5) . .
C12 Fe C20 108.23(5) . .
C18 Fe C20 68.52(5) . .
C17 Fe C20 68.47(6) . .
C13 Fe C20 123.18(5) . .
C11 Fe C16 160.62(5) . .
C15 Fe C16 157.08(5) . .
C19 Fe C16 68.57(6) . .
C12 Fe C16 123.89(5) . .
C18 Fe C16 68.60(5) . .
C17 Fe C16 40.76(6) . .
C13 Fe C16 108.00(5) . .
C20 Fe C16 40.62(6) . .
C11 Fe C14 68.87(5) . .
C15 Fe C14 40.67(5) . .
C19 Fe C14 158.92(5) . .
C12 Fe C14 68.78(5) . .
C18 Fe C14 122.35(5) . .
C17 Fe C14 106.61(5) . .
C13 Fe C14 40.67(5) . .
C20 Fe C14 158.41(5) . .
C16 Fe C14 122.03(5) . .
C2 C1 C11 177.72(13) . .
C1 C2 C3 174.30(12) . .
C4 C3 C2 121.65(7) . 2_657
C4 C3 C2 121.65(7) . .
C2 C3 C2 116.69(14) 2_657 .
C3 C4 Br 122.57(4) . 2_657
C3 C4 Br 122.57(4) . .
Br C4 Br 114.86(8) 2_657 .
C1 C11 C15 125.27(10) . .
C1 C11 C12 126.84(10) . .
C15 C11 C12 107.87(10) . .
C1 C11 Fe 127.36(8) . .
C15 C11 Fe 69.66(6) . .
C12 C11 Fe 69.75(6) . .
C13 C12 C11 107.46(10) . .
C13 C12 Fe 69.82(7) . .
C11 C12 Fe 68.94(6) . .
C13 C12 H12 127.2(10) . .
C11 C12 H12 125.3(10) . .
Fe C12 H12 127.4(11) . .
C12 C13 C14 108.57(10) . .
C12 C13 Fe 69.46(6) . .
C14 C13 Fe 69.74(7) . .
C12 C13 H13 124.5(12) . .
C14 C13 H13 126.8(12) . .
Fe C13 H13 124.1(13) . .
C15 C14 C13 108.22(10) . .
C15 C14 Fe 69.29(6) . .
C13 C14 Fe 69.59(6) . .
C15 C14 H14 125.8(12) . .
C13 C14 H14 125.8(12) . .
Fe C14 H14 124.0(12) . .
C14 C15 C11 107.88(10) . .
C14 C15 Fe 70.04(7) . .
C11 C15 Fe 69.09(6) . .
C14 C15 H15 129.8(11) . .
C11 C15 H15 122.3(11) . .
Fe C15 H15 126.4(11) . .
C20 C16 C17 107.94(12) . .
C20 C16 Fe 69.68(7) . .
C17 C16 Fe 69.53(7) . .
C20 C16 H16 129.1(11) . .
C17 C16 H16 122.9(11) . .
Fe C16 H16 124.2(11) . .
C18 C17 C16 108.01(12) . .
C18 C17 Fe 69.60(7) . .
C16 C17 Fe 69.71(7) . .
C18 C17 H17 125.3(12) . .
C16 C17 H17 126.7(12) . .
Fe C17 H17 123.9(12) . .
C19 C18 C17 107.92(12) . .
C19 C18 Fe 69.47(7) . .
C17 C18 Fe 69.62(7) . .
C19 C18 H18 124.6(13) . .
C17 C18 H18 127.3(13) . .
Fe C18 H18 123.4(13) . .
C18 C19 C20 108.12(12) . .
C18 C19 Fe 69.83(7) . .
C20 C19 Fe 69.88(7) . .
C18 C19 H19 125.7(13) . .
C20 C19 H19 126.1(13) . .
Fe C19 H19 123.6(13) . .
C16 C20 C19 108.02(12) . .
C16 C20 Fe 69.69(7) . .
C19 C20 Fe 69.33(7) . .
C16 C20 H20 124.0(14) . .
C19 C20 H20 127.9(14) . .
Fe C20 H20 125.2(14) . .

loop_
_geom_bond_atom_site_label_1
_geom_bond_atom_site_label_2
_geom_bond_distance
_geom_bond_site_symmetry_2
Fe C11 2.0359(11) .
Fe C15 2.0436(11) .
Fe C19 2.0445(12) .
Fe C12 2.0468(11) .
Fe C18 2.0492(12) .
Fe C17 2.0496(13) .
Fe C13 2.0516(11) .
Fe C20 2.0519(13) .
Fe C16 2.0520(13) .
Fe C14 2.0536(12) .
Br C4 1.8713(9) .
C1 C2 1.2071(17) .
C1 C11 1.4208(16) .
C2 C3 1.4275(14) .
C3 C4 1.352(2) .
C3 C2 1.4275(14) 2_657
C4 Br 1.8713(9) 2_657
C11 C15 1.4370(16) .
C11 C12 1.4404(15) .
C12 C13 1.4261(16) .
C12 H12 0.946(18) .
C13 C14 1.4265(18) .
C13 H13 0.92(2) .
C14 C15 1.4239(16) .
C14 H14 0.931(19) .
C15 H15 0.948(17) .
C16 C20 1.425(2) .
C16 C17 1.428(2) .
C16 H16 0.971(19) .
C17 C18 1.428(2) .
C17 H17 0.96(2) .
C18 C19 1.424(2) .
C18 H18 0.98(2) .
C19 C20 1.4277(19) .
C19 H19 0.88(2) .
C20 H20 0.91(2) .

loop_
_geom_torsion_atom_site_label_1
_geom_torsion_atom_site_label_2
_geom_torsion_atom_site_label_3
_geom_torsion_atom_site_label_4
_geom_torsion
_geom_torsion_site_symmetry_1
_geom_torsion_site_symmetry_4
C11 C1 C2 C3 14(4) . .
C1 C2 C3 C4 -146.0(12) . .
C1 C2 C3 C2 34.0(12) . 2_657
C2 C3 C4 Br -3.68(6) 2_657 2_657
C2 C3 C4 Br 176.32(6) . 2_657
C2 C3 C4 Br 176.32(6) 2_657 .
C2 C3 C4 Br -3.68(6) . .
C2 C1 C11 C15 42(3) . .
C2 C1 C11 C12 -136(3) . .
C2 C1 C11 Fe 132(3) . .
C15 Fe C11 C1 -119.46(13) . .
C19 Fe C11 C1 1.04(12) . .
C12 Fe C11 C1 121.48(13) . .
C18 Fe C11 C1 -41.15(12) . .
C17 Fe C11 C1 -74.31(17) . .
C13 Fe C11 C1 159.22(11) . .
C20 Fe C11 C1 42.67(12) . .
C16 Fe C11 C1 75.02(19) . .
C14 Fe C11 C1 -157.03(11) . .
C19 Fe C11 C15 120.50(7) . .
C12 Fe C11 C15 -119.05(9) . .
C18 Fe C11 C15 78.31(8) . .
C17 Fe C11 C15 45.15(15) . .
C13 Fe C11 C15 -81.31(7) . .
C20 Fe C11 C15 162.13(7) . .
C16 Fe C11 C15 -165.51(14) . .
C14 Fe C11 C15 -37.57(7) . .
C15 Fe C11 C12 119.05(9) . .
C19 Fe C11 C12 -120.44(7) . .
C18 Fe C11 C12 -162.63(7) . .
C17 Fe C11 C12 164.21(12) . .
C13 Fe C11 C12 37.74(7) . .
C20 Fe C11 C12 -78.81(8) . .
C16 Fe C11 C12 -46.46(17) . .
C14 Fe C11 C12 81.49(7) . .
C1 C11 C12 C13 178.45(11) . .
C15 C11 C12 C13 0.03(12) . .
Fe C11 C12 C13 -59.42(8) . .
C1 C11 C12 Fe -122.12(11) . .
C15 C11 C12 Fe 59.45(8) . .
C11 Fe C12 C13 118.95(10) . .
C15 Fe C12 C13 80.92(7) . .
C19 Fe C12 C13 -162.66(7) . .
C18 Fe C12 C13 162.37(13) . .
C17 Fe C12 C13 -43.03(18) . .
C20 Fe C12 C13 -120.04(8) . .
C16 Fe C12 C13 -77.89(9) . .
C14 Fe C12 C13 37.23(7) . .
C15 Fe C12 C11 -38.03(6) . .
C19 Fe C12 C11 78.39(8) . .
C18 Fe C12 C11 43.41(16) . .
C17 Fe C12 C11 -161.98(14) . .
C13 Fe C12 C11 -118.95(10) . .
C20 Fe C12 C11 121.01(7) . .
C16 Fe C12 C11 163.16(7) . .
C14 Fe C12 C11 -81.72(7) . .
C11 C12 C13 C14 -0.07(13) . .
Fe C12 C13 C14 -58.94(8) . .
C11 C12 C13 Fe 58.87(8) . .
C11 Fe C13 C12 -38.27(7) . .
C15 Fe C13 C12 -82.68(7) . .
C19 Fe C13 C12 44.45(17) . .
C18 Fe C13 C12 -161.59(13) . .
C17 Fe C13 C12 163.74(7) . .
C20 Fe C13 C12 79.24(8) . .
C16 Fe C13 C12 121.41(7) . .
C14 Fe C13 C12 -120.06(10) . .
C11 Fe C13 C14 81.79(7) . .
C15 Fe C13 C14 37.37(7) . .
C19 Fe C13 C14 164.51(13) . .
C12 Fe C13 C14 120.06(10) . .
C18 Fe C13 C14 -41.53(17) . .
C17 Fe C13 C14 -76.20(9) . .
C20 Fe C13 C14 -160.70(7) . .
C16 Fe C13 C14 -118.53(8) . .
C12 C13 C14 C15 0.08(13) . .
Fe C13 C14 C15 -58.68(8) . .
C12 C13 C14 Fe 58.76(8) . .
C11 Fe C14 C15 38.09(7) . .
C19 Fe C14 C15 -44.76(17) . .
C12 Fe C14 C15 82.55(7) . .
C18 Fe C14 C15 -76.40(9) . .
C17 Fe C14 C15 -118.11(8) . .
C13 Fe C14 C15 119.83(10) . .
C20 Fe C14 C15 168.58(13) . .
C16 Fe C14 C15 -159.89(7) . .
C11 Fe C14 C13 -81.74(7) . .
C15 Fe C14 C13 -119.83(10) . .
C19 Fe C14 C13 -164.59(13) . .
C12 Fe C14 C13 -37.28(7) . .
C18 Fe C14 C13 163.77(7) . .
C17 Fe C14 C13 122.06(8) . .
C20 Fe C14 C13 48.75(17) . .
C16 Fe C14 C13 80.28(9) . .
C13 C14 C15 C11 -0.06(13) . .
Fe C14 C15 C11 -58.93(8) . .
C13 C14 C15 Fe 58.87(8) . .
C1 C11 C15 C14 -178.43(11) . .
C12 C11 C15 C14 0.02(13) . .
Fe C11 C15 C14 59.53(8) . .
C1 C11 C15 Fe 122.04(11) . .
C12 C11 C15 Fe -59.51(7) . .
C11 Fe C15 C14 -119.23(10) . .
C19 Fe C15 C14 162.47(7) . .
C12 Fe C15 C14 -81.14(7) . .
C18 Fe C15 C14 121.31(8) . .
C17 Fe C15 C14 79.53(9) . .
C13 Fe C15 C14 -37.37(7) . .
C20 Fe C15 C14 -167.64(14) . .
C16 Fe C15 C14 48.46(15) . .
C19 Fe C15 C11 -78.30(8) . .
C12 Fe C15 C11 38.09(6) . .
C18 Fe C15 C11 -119.46(7) . .
C17 Fe C15 C11 -161.24(7) . .
C13 Fe C15 C11 81.86(7) . .
C20 Fe C15 C11 -48.42(17) . .
C16 Fe C15 C11 167.69(12) . .
C14 Fe C15 C11 119.23(10) . .
C11 Fe C16 C20 -43.01(18) . .
C15 Fe C16 C20 162.06(11) . .
C19 Fe C16 C20 37.66(8) . .
C12 Fe C16 C20 -78.21(9) . .
C18 Fe C16 C20 81.54(8) . .
C17 Fe C16 C20 119.27(11) . .
C13 Fe C16 C20 -120.33(8) . .
C14 Fe C16 C20 -162.82(8) . .
C11 Fe C16 C17 -162.27(13) . .
C15 Fe C16 C17 42.79(16) . .
C19 Fe C16 C17 -81.61(9) . .
C12 Fe C16 C17 162.52(8) . .
C18 Fe C16 C17 -37.73(8) . .
C13 Fe C16 C17 120.40(8) . .
C20 Fe C16 C17 -119.27(12) . .
C14 Fe C16 C17 77.92(9) . .
C20 C16 C17 C18 -0.03(15) . .
Fe C16 C17 C18 59.27(9) . .
C20 C16 C17 Fe -59.30(9) . .
C11 Fe C17 C18 45.69(17) . .
C15 Fe C17 C18 78.64(9) . .
C19 Fe C17 C18 -37.66(8) . .
C12 Fe C17 C18 -165.90(13) . .
C13 Fe C17 C18 161.94(8) . .
C20 Fe C17 C18 -81.65(9) . .
C16 Fe C17 C18 -119.28(12) . .
C14 Fe C17 C18 120.61(8) . .
C11 Fe C17 C16 164.98(11) . .
C15 Fe C17 C16 -162.08(8) . .
C19 Fe C17 C16 81.63(9) . .
C12 Fe C17 C16 -46.61(19) . .
C18 Fe C17 C16 119.28(12) . .
C13 Fe C17 C16 -78.78(9) . .
C20 Fe C17 C16 37.63(8) . .
C14 Fe C17 C16 -120.11(8) . .
C16 C17 C18 C19 -0.23(14) . .
Fe C17 C18 C19 59.11(9) . .
C16 C17 C18 Fe -59.34(9) . .
C11 Fe C18 C19 79.74(9) . .
C15 Fe C18 C19 121.95(8) . .
C12 Fe C18 C19 47.67(17) . .
C17 Fe C18 C19 -119.31(11) . .
C13 Fe C18 C19 -166.05(13) . .
C20 Fe C18 C19 -37.81(8) . .
C16 Fe C18 C19 -81.60(9) . .
C14 Fe C18 C19 163.18(7) . .
C11 Fe C18 C17 -160.95(8) . .
C15 Fe C18 C17 -118.73(8) . .
C19 Fe C18 C17 119.31(11) . .
C12 Fe C18 C17 166.98(12) . .
C13 Fe C18 C17 -46.74(18) . .
C20 Fe C18 C17 81.50(9) . .
C16 Fe C18 C17 37.71(8) . .
C14 Fe C18 C17 -77.50(9) . .
C17 C18 C19 C20 0.41(14) . .
Fe C18 C19 C20 59.61(9) . .
C17 C18 C19 Fe -59.21(9) . .
C11 Fe C19 C18 -118.37(8) . .
C15 Fe C19 C18 -75.87(9) . .
C12 Fe C19 C18 -160.96(7) . .
C17 Fe C19 C18 37.72(8) . .
C13 Fe C19 C18 166.13(13) . .
C20 Fe C19 C18 119.17(11) . .
C16 Fe C19 C18 81.67(9) . .
C14 Fe C19 C18 -42.80(18) . .
C11 Fe C19 C20 122.45(8) . .
C15 Fe C19 C20 164.95(7) . .
C12 Fe C19 C20 79.86(9) . .
C18 Fe C19 C20 -119.17(11) . .
C17 Fe C19 C20 -81.45(9) . .
C13 Fe C19 C20 46.96(17) . .
C16 Fe C19 C20 -37.51(8) . .
C14 Fe C19 C20 -161.97(13) . .
C17 C16 C20 C19 0.28(14) . .
Fe C16 C20 C19 -58.92(9) . .
C17 C16 C20 Fe 59.21(9) . .
C18 C19 C20 C16 -0.43(14) . .
Fe C19 C20 C16 59.15(9) . .
C18 C19 C20 Fe -59.58(9) . .
C11 Fe C20 C16 164.17(7) . .
C15 Fe C20 C16 -159.37(13) . .
C19 Fe C20 C16 -119.48(11) . .
C12 Fe C20 C16 121.18(8) . .
C18 Fe C20 C16 -81.74(9) . .
C17 Fe C20 C16 -37.76(8) . .
C13 Fe C20 C16 78.74(9) . .
C14 Fe C20 C16 42.91(18) . .
C11 Fe C20 C19 -76.35(9) . .
C15 Fe C20 C19 -39.89(18) . .
C12 Fe C20 C19 -119.34(8) . .
C18 Fe C20 C19 37.73(8) . .
C17 Fe C20 C19 81.72(9) . .
C13 Fe C20 C19 -161.78(8) . .
C16 Fe C20 C19 119.48(11) . .
C14 Fe C20 C19 162.39(13) . .
